data_2215192
loop_
_publ_author_name
'\/Lakomska, Iwona'
'Dobrza\'nska, Liliana'

_publ_section_title
<i>cis</i>-Diiodido(<i>N</i>,<i>N</i>,<i>N</i>',<i>N</i>'-tetramethylethylenediamine-\k^2^<i>N</i>,<i>N</i>')platinum(II)
_journal_coeditor_code KP2130
_journal_issue 9
_journal_name_full 'Acta Crystallographica Section E'
_journal_page_first m2367
_journal_page_last m2367
_journal_paper_doi 10.1107/S1600536807039761
_journal_volume 63
_journal_year 2007
_chemical_formula_iupac '[Pt I2 (C6 H16 N2)]'
_chemical_formula_moiety 'C6 H16 I2 N2 Pt'
_chemical_formula_sum 'C6 H16 I2 N2 Pt'
_chemical_formula_weight 565.10
_chemical_name_systematic
;
cis-Diiodido(N,N,N',N'-tetramethylethylenediamine-\k^2^N,N')platinum(II)
;
_space_group_IT_number 15
_symmetry_cell_setting monoclinic
_symmetry_space_group_name_Hall '-C 2yc'
_symmetry_space_group_name_H-M 'C 1 2/c 1'
_atom_sites_solution_hydrogens geom
_atom_sites_solution_primary direct
_atom_sites_solution_secondary difmap
_audit_creation_method SHELXL-97
_cell_angle_alpha 90.00
_cell_angle_beta 107.513(17)
_cell_angle_gamma 90.00
_cell_formula_units_Z 4
_cell_length_a 7.937(7)
_cell_length_b 14.733(14)
_cell_length_c 10.430(10)
_cell_measurement_temperature 100(2)
_cell_volume 1163.1(19)
_computing_cell_refinement 'SAINT (Bruker, 2002)'
_computing_data_collection 'SMART (Bruker, 2001)'
_computing_data_reduction 'SAINT (Bruker, 2002)'
_computing_molecular_graphics 'X-SEED (Barbour, 2001; Atwood & Barbour, 2003)'
_computing_publication_material 'X-SEED (Barbour, 2001; Atwood & Barbour, 2003)'
_computing_structure_refinement 'SHELXL97 (Sheldrick, 1997)'
_computing_structure_solution 'SHELXS97 (Sheldrick, 1997)'
_diffrn_ambient_temperature 100(2)
_diffrn_measured_fraction_theta_full 0.995
_diffrn_measured_fraction_theta_max 0.934
_diffrn_measurement_device_type 'Bruker APEX CCD area-detector'
_diffrn_measurement_method \w
_diffrn_radiation_monochromator graphite
_diffrn_radiation_source 'fine-focus sealed tube'
_diffrn_radiation_type MoK\a
_diffrn_radiation_wavelength 0.71073
_diffrn_reflns_av_R_equivalents 0.0514
_diffrn_reflns_av_sigmaI/netI 0.0658
_diffrn_reflns_limit_h_max 10
_diffrn_reflns_limit_h_min -10
_diffrn_reflns_limit_k_max 16
_diffrn_reflns_limit_k_min -19
_diffrn_reflns_limit_l_max 11
_diffrn_reflns_limit_l_min -13
_diffrn_reflns_number 3585
_diffrn_reflns_theta_full 26.50
_diffrn_reflns_theta_max 28.32
_diffrn_reflns_theta_min 2.77
_diffrn_standards_number 0
_exptl_absorpt_coefficient_mu 17.324
_exptl_absorpt_correction_T_max 0.5933
_exptl_absorpt_correction_T_min 0.1449
_exptl_absorpt_correction_type multi-scan
_exptl_absorpt_process_details '(SADABS; Sheldrick, 1997)'
_exptl_crystal_colour colourless
_exptl_crystal_density_diffrn 3.227
_exptl_crystal_density_method 'not measured'
_exptl_crystal_description plate
_exptl_crystal_F_000 1000
_exptl_crystal_size_max 0.14
_exptl_crystal_size_mid 0.10
_exptl_crystal_size_min 0.03
_refine_diff_density_max 3.376
_refine_diff_density_min -2.983
_refine_ls_extinction_method none
_refine_ls_goodness_of_fit_ref 1.070
_refine_ls_hydrogen_treatment constr
_refine_ls_matrix_type full
_refine_ls_number_parameters 53
_refine_ls_number_reflns 1359
_refine_ls_number_restraints 12
_refine_ls_restrained_S_all 1.067
_refine_ls_R_factor_all 0.0561
_refine_ls_R_factor_gt 0.0470
_refine_ls_shift/su_max 0.000
_refine_ls_shift/su_mean 0.000
_refine_ls_structure_factor_coef Fsqd
_refine_ls_weighting_details 'calc w=1/[\s^2^(Fo^2^)+(0.0423P)^2^+24.7364P] where P=(Fo^2^+2Fc^2^)/3'
_refine_ls_weighting_scheme calc
_refine_ls_wR_factor_gt 0.1014
_refine_ls_wR_factor_ref 0.1051
_reflns_number_gt 1175
_reflns_number_total 1359
_reflns_threshold_expression I>2\s(I)
_cod_data_source_file kp2130.cif
_cod_data_source_block I
_cod_original_sg_symbol_H-M 'C 2/c'
_cod_database_code 2215192
_cod_database_fobs_code 2215192

loop_
_symmetry_equiv_pos_as_xyz
'x, y, z'
'-x, y, -z+1/2'
'x+1/2, y+1/2, z'
'-x+1/2, y+1/2, -z+1/2'
'-x, -y, -z'
'x, -y, z-1/2'
'-x+1/2, -y+1/2, -z'
'x+1/2, -y+1/2, z-1/2'

loop_
_atom_site_type_symbol
_atom_site_label
_atom_site_fract_x
_atom_site_fract_y
_atom_site_fract_z
_atom_site_U_iso_or_equiv
_atom_site_adp_type
_atom_site_calc_flag
_atom_site_refinement_flags
_atom_site_occupancy
Pt Pt1 0.0000 0.01766(4) 0.7500 0.01035(18) Uani d S 1
I I1 0.21455(11) 0.14405(5) 0.87331(8) 0.0226(2) Uani d . 1
N N1 -0.1649(12) -0.0872(6) 0.6530(9) 0.0125(19) Uani d U 1
C C2 -0.0594(15) -0.1730(8) 0.6785(12) 0.018(2) Uani d U 1
H H2A 0.0124 -0.1773 0.6158 0.021 Uiso calc R 1
H H2B -0.1396 -0.2260 0.6632 0.021 Uiso calc R 1
C C4 -0.3189(16) -0.0968(9) 0.7077(12) 0.022(3) Uani d . 1
H H4A -0.3890 -0.1500 0.6673 0.033 Uiso calc R 1
H H4B -0.3928 -0.0423 0.6859 0.033 Uiso calc R 1
H H4C -0.2753 -0.1044 0.8055 0.033 Uiso calc R 1
C C3 -0.2406(15) -0.0778(8) 0.5058(12) 0.020(3) Uani d . 1
H H3A -0.1448 -0.0725 0.4650 0.031 Uiso calc R 1
H H3B -0.3147 -0.0233 0.4853 0.031 Uiso calc R 1
H H3C -0.3124 -0.1313 0.4694 0.031 Uiso calc R 1

loop_
_atom_site_aniso_label
_atom_site_aniso_U_11
_atom_site_aniso_U_22
_atom_site_aniso_U_33
_atom_site_aniso_U_12
_atom_site_aniso_U_13
_atom_site_aniso_U_23
Pt1 0.0099(3) 0.0105(3) 0.0116(3) 0.000 0.0048(2) 0.000
I1 0.0261(5) 0.0206(4) 0.0206(5) -0.0096(3) 0.0061(4) -0.0026(3)
N1 0.012(2) 0.011(2) 0.014(2) -0.0021(18) 0.0025(18) -0.0021(17)
C2 0.019(3) 0.016(3) 0.018(3) 0.0004(19) 0.0054(19) 0.0004(19)
C4 0.021(6) 0.032(7) 0.012(6) 0.003(6) 0.005(5) 0.001(5)
C3 0.015(6) 0.023(6) 0.021(6) -0.013(5) 0.003(5) 0.000(5)

loop_
_atom_type_symbol
_atom_type_description
_atom_type_scat_dispersion_real
_atom_type_scat_dispersion_imag
_atom_type_scat_source
C C 0.0033 0.0016 'International Tables Vol C Tables 4.2.6.8 and 6.1.1.4'
H H 0.0000 0.0000 'International Tables Vol C Tables 4.2.6.8 and 6.1.1.4'
N N 0.0061 0.0033 'International Tables Vol C Tables 4.2.6.8 and 6.1.1.4'
I I -0.4742 1.8119 'International Tables Vol C Tables 4.2.6.8 and 6.1.1.4'
Pt Pt -1.7033 8.3905 'International Tables Vol C Tables 4.2.6.8 and 6.1.1.4'

loop_
_geom_angle_atom_site_label_1
_geom_angle_atom_site_label_2
_geom_angle_atom_site_label_3
_geom_angle_site_symmetry_1
_geom_angle_site_symmetry_3
_geom_angle
_geom_angle_publ_flag
N1 Pt1 N1 . 2_556 84.1(5) y
N1 Pt1 I1 . . 177.9(3) ?
N1 Pt1 I1 2_556 . 94.0(3) y
N1 Pt1 I1 2_556 2_556 177.9(3) ?
I1 Pt1 I1 . 2_556 88.02(8) y
C3 N1 C2 . . 107.2(9) ?
C3 N1 C4 . . 106.3(9) ?
C2 N1 C4 . . 109.2(9) ?
C3 N1 Pt1 . . 115.8(7) ?
C2 N1 Pt1 . . 107.7(7) ?
C4 N1 Pt1 . . 110.5(7) ?
N1 C2 C2 . 2_556 109.1(7) ?
N1 C2 H2A . . 109.9 ?
C2 C2 H2A 2_556 . 109.9 ?
N1 C2 H2B . . 109.9 ?
C2 C2 H2B 2_556 . 109.9 ?
H2A C2 H2B . . 108.3 ?
N1 C4 H4A . . 109.5 ?
N1 C4 H4B . . 109.5 ?
H4A C4 H4B . . 109.5 ?
N1 C4 H4C . . 109.5 ?
H4A C4 H4C . . 109.5 ?
H4B C4 H4C . . 109.5 ?
N1 C3 H3A . . 109.5 ?
N1 C3 H3B . . 109.5 ?
H3A C3 H3B . . 109.5 ?
N1 C3 H3C . . 109.5 ?
H3A C3 H3C . . 109.5 ?
H3B C3 H3C . . 109.5 ?

loop_
_geom_bond_atom_site_label_1
_geom_bond_atom_site_label_2
_geom_bond_site_symmetry_2
_geom_bond_distance
_geom_bond_publ_flag
Pt1 N1 . 2.081(9) y
Pt1 N1 2_556 2.081(9) ?
Pt1 I1 . 2.5891(18) y
Pt1 I1 2_556 2.5891(18) ?
N1 C3 . 1.478(15) ?
N1 C2 . 1.495(14) ?
N1 C4 . 1.503(14) ?
C2 C2 2_556 1.51(2) ?
C2 H2A . 0.9900 ?
C2 H2B . 0.9900 ?
C4 H4A . 0.9800 ?
C4 H4B . 0.9800 ?
C4 H4C . 0.9800 ?
C3 H3A . 0.9800 ?
C3 H3B . 0.9800 ?
C3 H3C . 0.9800 ?

loop_
_geom_torsion_atom_site_label_1
_geom_torsion_atom_site_label_2
_geom_torsion_atom_site_label_3
_geom_torsion_atom_site_label_4
_geom_torsion_site_symmetry_1
_geom_torsion_site_symmetry_4
_geom_torsion
N1 Pt1 N1 C3 2_556 . -133.8(9)
I1 Pt1 N1 C3 2_556 . 46.8(8)
N1 Pt1 N1 C2 2_556 . -13.9(5)
I1 Pt1 N1 C2 2_556 . 166.7(6)
N1 Pt1 N1 C4 2_556 . 105.3(8)
I1 Pt1 N1 C4 2_556 . -74.1(7)
C3 N1 C2 C2 . 2_556 164.6(10)
C4 N1 C2 C2 . 2_556 -80.7(13)
Pt1 N1 C2 C2 . 2_556 39.4(12)
